data_4072659
loop_
_publ_author_name
'Cruz, Carlos A.'
'Emslie, David J. H.'
'Harrington, Laura E.'
'Britten, James F.'
'Robertson, Craig M.'

_publ_section_title
;
 Extremely Stable Thorium(IV) Dialkyl Complexes Supported by Rigid
 Tridentate 4,5-Bis(anilido)xanthene and 2,6-Bis(anilidomethyl)pyridine
 Ligands
;
_journal_issue 3
_journal_name_full Organometallics
_journal_page_first 692
_journal_paper_doi 10.1021/om060914f
_journal_volume 26
_journal_year 2007
_chemical_formula_sum 'C62 H92 N2 O Si2 Th'
_chemical_formula_weight 1169.60
_chemical_name_systematic
; 
 ? 
;
_space_group_IT_number 14
_symmetry_cell_setting monoclinic
_symmetry_space_group_name_Hall '-P 2yn'
_symmetry_space_group_name_H-M 'P 1 21/n 1'
_atom_sites_solution_hydrogens geom
_atom_sites_solution_primary direct
_atom_sites_solution_secondary difmap
_audit_creation_method SHELXL-97
_cell_angle_alpha 90.00
_cell_angle_beta 107.928(2)
_cell_angle_gamma 90.00
_cell_formula_units_Z 4
_cell_length_a 16.6445(5)
_cell_length_b 22.5599(7)
_cell_length_c 16.8509(5)
_cell_measurement_reflns_used 6074
_cell_measurement_temperature 173(2)
_cell_measurement_theta_max 24.67
_cell_measurement_theta_min 2.21
_cell_volume 6020.2(3)
_computing_cell_refinement 'Bruker SMART'
_computing_data_collection 'Bruker SMART'
_computing_data_reduction 'Bruker SAINT'
_computing_molecular_graphics 'Bruker SHELXTL'
_computing_publication_material 'Bruker SHELXTL'
_computing_structure_refinement 'SHELXL-97 (Sheldrick, 1997)'
_computing_structure_solution 'SHELXS-97 (Sheldrick, 1990)'
_diffrn_ambient_temperature 173(2)
_diffrn_measured_fraction_theta_full 0.975
_diffrn_measured_fraction_theta_max 0.975
_diffrn_measurement_device_type 'CCD area detector'
_diffrn_measurement_method 'phi and omega scans'
_diffrn_radiation_monochromator graphite
_diffrn_radiation_source 'rotating anode'
_diffrn_radiation_type MoK\a
_diffrn_radiation_wavelength 0.71073
_diffrn_reflns_av_R_equivalents 0.0898
_diffrn_reflns_av_sigmaI/netI 0.1362
_diffrn_reflns_limit_h_max 20
_diffrn_reflns_limit_h_min -21
_diffrn_reflns_limit_k_max 12
_diffrn_reflns_limit_k_min -28
_diffrn_reflns_limit_l_max 21
_diffrn_reflns_limit_l_min -21
_diffrn_reflns_number 32615
_diffrn_reflns_theta_full 27.49
_diffrn_reflns_theta_max 27.49
_diffrn_reflns_theta_min 1.50
_exptl_absorpt_coefficient_mu 2.555
_exptl_absorpt_correction_T_max 0.98
_exptl_absorpt_correction_T_min 0.8200
_exptl_absorpt_correction_type multi-scan
_exptl_absorpt_process_details Sadabs
_exptl_crystal_colour colourless
_exptl_crystal_density_diffrn 1.288
_exptl_crystal_density_method 'not measured'
_exptl_crystal_description plate
_exptl_crystal_F_000 2408
_exptl_crystal_size_max 0.10
_exptl_crystal_size_mid 0.08
_exptl_crystal_size_min 0.01
_refine_diff_density_max 1.071
_refine_diff_density_min -1.399
_refine_diff_density_rms 0.148
_refine_ls_extinction_method none
_refine_ls_goodness_of_fit_ref 1.002
_refine_ls_hydrogen_treatment constr
_refine_ls_matrix_type full
_refine_ls_number_parameters 614
_refine_ls_number_reflns 13480
_refine_ls_number_restraints 116
_refine_ls_restrained_S_all 0.999
_refine_ls_R_factor_all 0.1171
_refine_ls_R_factor_gt 0.0570
_refine_ls_shift/su_max 0.003
_refine_ls_shift/su_mean 0.000
_refine_ls_structure_factor_coef Fsqd
_refine_ls_weighting_details 'calc w=1/[\s^2^(Fo^2^)+(0.0304P)^2^+0.0000P] where P=(Fo^2^+2Fc^2^)/3'
_refine_ls_weighting_scheme calc
_refine_ls_wR_factor_gt 0.0894
_refine_ls_wR_factor_ref 0.1034
_reflns_number_gt 8329
_reflns_number_total 13480
_reflns_threshold_expression >2sigma(I)
_cod_data_source_file om060914fsi20061005_043233.cif
_cod_data_source_block ccruz10m
_cod_depositor_comments
;
The following automatic conversions were performed:

'_symmetry_cell_setting' value 'Monoclinic' changed to 'monoclinic'
according to /home/saulius/struct/CIF-dictionaries/cif_core.dic
dictionary named 'cif_core.dic' version 2.4.1 from 2010-06-29.

Automatic conversion script
Id: cif_fix_values 1715 2011-07-08 13:25:40Z adriana 
;
_cod_original_sg_symbol_H-M P2(1)/n
_cod_database_code 4072659

loop_
_symmetry_equiv_pos_as_xyz
'x, y, z'
'-x+1/2, y+1/2, -z+1/2'
'-x, -y, -z'
'x-1/2, -y-1/2, z-1/2'

loop_
_atom_site_label
_atom_site_type_symbol
_atom_site_fract_x
_atom_site_fract_y
_atom_site_fract_z
_atom_site_U_iso_or_equiv
_atom_site_adp_type
_atom_site_occupancy
_atom_site_symmetry_multiplicity
_atom_site_calc_flag
_atom_site_refinement_flags
Th1 Th 0.042125(14) 0.844850(10) 0.243885(14) 0.01874(7) Uani 1 1 d .
Si1 Si 0.13624(12) 1.00374(8) 0.29269(12) 0.0308(5) Uani 1 1 d U
O1 O -0.0319(2) 0.74755(16) 0.1926(2) 0.0181(8) Uani 1 1 d U
N1 N -0.0778(3) 0.82377(19) 0.2805(3) 0.0144(8) Uani 1 1 d U
C1 C -0.2091(3) 0.6642(2) 0.2219(3) 0.0180(11) Uani 1 1 d U
H1A H -0.2367 0.6270 0.2090 0.022 Uiso 1 1 calc R
Si2 Si 0.17213(12) 0.72777(8) 0.39863(12) 0.0296(5) Uani 1 1 d .
N2 N 0.0768(3) 0.79768(19) 0.1385(3) 0.0143(9) Uani 1 1 d U
C2 C -0.2395(4) 0.7048(3) 0.2676(3) 0.0182(11) Uani 1 1 d U
C3 C -0.1970(4) 0.7590(2) 0.2871(4) 0.0182(11) Uani 1 1 d U
H3A H -0.2171 0.7876 0.3179 0.022 Uiso 1 1 calc R
C4 C -0.1272(3) 0.7722(2) 0.2631(3) 0.0148(8) Uani 1 1 d U
C5 C 0.0538(3) 0.7403(2) 0.1086(3) 0.0142(10) Uani 1 1 d U
C6 C 0.0847(4) 0.7091(3) 0.0533(4) 0.0210(13) Uani 1 1 d U
H6A H 0.1250 0.7271 0.0316 0.025 Uiso 1 1 calc R
C7 C 0.0572(4) 0.6515(3) 0.0293(3) 0.0219(12) Uani 1 1 d U
C8 C -0.0036(4) 0.6268(3) 0.0579(3) 0.0193(12) Uani 1 1 d U
H8A H -0.0229 0.5878 0.0406 0.023 Uiso 1 1 calc R
C9 C -0.1069(4) 0.6298(2) 0.1448(3) 0.0175(11) Uani 1 1 d U
C10 C -0.1399(3) 0.6754(2) 0.1938(3) 0.0154(8) Uani 1 1 d U
C11 C -0.1020(3) 0.7288(2) 0.2157(3) 0.0147(7) Uani 1 1 d U
C12 C -0.0068(3) 0.7124(2) 0.1361(3) 0.0144(10) Uani 1 1 d U
C13 C -0.0383(3) 0.6573(3) 0.1122(3) 0.0158(10) Uani 1 1 d U
C14 C -0.0686(4) 0.5774(3) 0.2026(4) 0.0319(17) Uani 1 1 d .
H14A H -0.0221 0.5916 0.2500 0.048 Uiso 1 1 calc R
H14B H -0.0473 0.5477 0.1716 0.048 Uiso 1 1 calc R
H14C H -0.1121 0.5594 0.2231 0.048 Uiso 1 1 calc R
C15 C -0.1800(4) 0.6079(3) 0.0699(4) 0.0323(17) Uani 1 1 d .
H15A H -0.2041 0.6414 0.0334 0.048 Uiso 1 1 calc R
H15B H -0.2238 0.5899 0.0900 0.048 Uiso 1 1 calc R
H15C H -0.1588 0.5783 0.0387 0.048 Uiso 1 1 calc R
C16 C -0.3158(4) 0.6920(3) 0.2972(4) 0.0246(15) Uani 1 1 d .
C17 C -0.2935(4) 0.7043(3) 0.3910(4) 0.0308(17) Uani 1 1 d .
H17A H -0.3427 0.6962 0.4096 0.046 Uiso 1 1 calc R
H17B H -0.2770 0.7460 0.4020 0.046 Uiso 1 1 calc R
H17C H -0.2465 0.6787 0.4215 0.046 Uiso 1 1 calc R
C18 C -0.3465(4) 0.6279(3) 0.2820(4) 0.0379(19) Uani 1 1 d .
H18A H -0.3616 0.6190 0.2223 0.057 Uiso 1 1 calc R
H18B H -0.3960 0.6226 0.3010 0.057 Uiso 1 1 calc R
H18C H -0.3014 0.6011 0.3130 0.057 Uiso 1 1 calc R
C19 C -0.3890(4) 0.7320(3) 0.2494(4) 0.0346(18) Uani 1 1 d .
H19A H -0.4033 0.7239 0.1896 0.052 Uiso 1 1 calc R
H19B H -0.3722 0.7736 0.2602 0.052 Uiso 1 1 calc R
H19C H -0.4382 0.7242 0.2680 0.052 Uiso 1 1 calc R
C20 C 0.0962(5) 0.6178(3) -0.0294(5) 0.0443(10) Uani 1 1 d U
C21 C 0.0680(5) 0.6466(3) -0.1147(4) 0.0449(11) Uani 1 1 d U
H21A H 0.0063 0.6447 -0.1374 0.067 Uiso 1 1 calc R
H21B H 0.0932 0.6255 -0.1521 0.067 Uiso 1 1 calc R
H21C H 0.0863 0.6881 -0.1099 0.067 Uiso 1 1 calc R
C22 C 0.0727(5) 0.5530(3) -0.0380(4) 0.0449(11) Uani 1 1 d U
H22A H 0.0112 0.5491 -0.0593 0.067 Uiso 1 1 calc R
H22B H 0.0937 0.5337 0.0166 0.067 Uiso 1 1 calc R
H22C H 0.0980 0.5341 -0.0770 0.067 Uiso 1 1 calc R
C23 C 0.1928(4) 0.6212(3) 0.0035(4) 0.0454(11) Uani 1 1 d U
H23A H 0.2105 0.6628 0.0086 0.068 Uiso 1 1 calc R
H23B H 0.2169 0.6009 -0.0353 0.068 Uiso 1 1 calc R
H23C H 0.2128 0.6021 0.0584 0.068 Uiso 1 1 calc R
C24 C -0.1093(4) 0.8730(3) 0.3168(4) 0.0174(13) Uani 1 1 d U
C25 C -0.1672(4) 0.9121(3) 0.2651(4) 0.0227(15) Uani 1 1 d .
C26 C -0.1911(4) 0.9623(3) 0.3004(4) 0.0374(18) Uani 1 1 d .
H26A H -0.2306 0.9893 0.2660 0.045 Uiso 1 1 calc R
C27 C -0.1583(5) 0.9731(3) 0.3840(5) 0.048(2) Uani 1 1 d .
H27A H -0.1742 1.0079 0.4072 0.057 Uiso 1 1 calc R
C28 C -0.1033(5) 0.9343(3) 0.4341(4) 0.041(2) Uani 1 1 d .
H28A H -0.0818 0.9423 0.4921 0.049 Uiso 1 1 calc R
C29 C -0.0773(4) 0.8832(3) 0.4030(4) 0.0216(14) Uani 1 1 d .
C30 C -0.2070(4) 0.9011(3) 0.1724(4) 0.0313(17) Uani 1 1 d .
H30A H -0.1787 0.8657 0.1571 0.038 Uiso 1 1 calc R
C31 C -0.1957(4) 0.9523(3) 0.1196(4) 0.045(2) Uani 1 1 d .
H31A H -0.1355 0.9612 0.1324 0.067 Uiso 1 1 calc R
H31B H -0.2252 0.9872 0.1316 0.067 Uiso 1 1 calc R
H31C H -0.2192 0.9419 0.0605 0.067 Uiso 1 1 calc R
C32 C -0.3007(5) 0.8870(3) 0.1521(4) 0.050(2) Uani 1 1 d .
H32A H -0.3079 0.8531 0.1857 0.076 Uiso 1 1 calc R
H32B H -0.3241 0.8773 0.0928 0.076 Uiso 1 1 calc R
H32C H -0.3303 0.9215 0.1649 0.076 Uiso 1 1 calc R
C34 C -0.0202(4) 0.8387(3) 0.4620(4) 0.0313(16) Uani 1 1 d .
H34A H 0.0026 0.8109 0.4280 0.038 Uiso 1 1 calc R
C35 C 0.0536(4) 0.8677(3) 0.5259(4) 0.0410(19) Uani 1 1 d .
H35A H 0.0864 0.8906 0.4973 0.062 Uiso 1 1 calc R
H35B H 0.0896 0.8371 0.5604 0.062 Uiso 1 1 calc R
H35C H 0.0327 0.8941 0.5613 0.062 Uiso 1 1 calc R
C36 C -0.0705(4) 0.8022(3) 0.5070(4) 0.043(2) Uani 1 1 d .
H36A H -0.1183 0.7831 0.4658 0.065 Uiso 1 1 calc R
H36B H -0.0916 0.8284 0.5427 0.065 Uiso 1 1 calc R
H36C H -0.0339 0.7718 0.5414 0.065 Uiso 1 1 calc R
C38 C 0.1184(3) 0.8362(2) 0.0964(3) 0.0186(13) Uani 1 1 d U
C39 C 0.2071(4) 0.8421(3) 0.1257(4) 0.0243(14) Uani 1 1 d .
C40 C 0.2443(4) 0.8856(3) 0.0892(4) 0.0268(16) Uani 1 1 d .
H40A H 0.3037 0.8912 0.1088 0.032 Uiso 1 1 calc R
C41 C 0.1960(4) 0.9200(3) 0.0257(4) 0.0289(16) Uani 1 1 d .
H41A H 0.2224 0.9495 0.0020 0.035 Uiso 1 1 calc R
C42 C 0.1108(4) 0.9127(3) -0.0045(4) 0.0262(15) Uani 1 1 d .
H42A H 0.0787 0.9366 -0.0496 0.031 Uiso 1 1 calc R
C43 C 0.0699(4) 0.8708(3) 0.0301(4) 0.0214(14) Uani 1 1 d .
C44 C 0.2633(4) 0.8032(3) 0.1937(4) 0.0330(17) Uani 1 1 d .
H44A H 0.2258 0.7784 0.2165 0.040 Uiso 1 1 calc R
C45 C 0.3208(4) 0.8384(3) 0.2654(4) 0.051(2) Uani 1 1 d .
H45A H 0.2868 0.8652 0.2879 0.076 Uiso 1 1 calc R
H45B H 0.3604 0.8616 0.2454 0.076 Uiso 1 1 calc R
H45C H 0.3523 0.8112 0.3092 0.076 Uiso 1 1 calc R
C46 C 0.3157(4) 0.7616(3) 0.1586(5) 0.052(2) Uani 1 1 d .
H46A H 0.2784 0.7391 0.1120 0.078 Uiso 1 1 calc R
H46B H 0.3470 0.7341 0.2023 0.078 Uiso 1 1 calc R
H46C H 0.3557 0.7847 0.1389 0.078 Uiso 1 1 calc R
C48 C -0.0243(4) 0.8615(3) -0.0077(4) 0.0277(16) Uani 1 1 d .
H48A H -0.0447 0.8409 0.0350 0.033 Uiso 1 1 calc R
C49 C -0.0739(4) 0.9190(3) -0.0306(5) 0.047(2) Uani 1 1 d .
H49A H -0.0620 0.9445 0.0187 0.071 Uiso 1 1 calc R
H49B H -0.1345 0.9100 -0.0507 0.071 Uiso 1 1 calc R
H49C H -0.0573 0.9393 -0.0745 0.071 Uiso 1 1 calc R
C50 C -0.0432(4) 0.8213(3) -0.0837(4) 0.044(2) Uani 1 1 d .
H50A H -0.0117 0.7842 -0.0685 0.066 Uiso 1 1 calc R
H50B H -0.0263 0.8411 -0.1279 0.066 Uiso 1 1 calc R
H50C H -0.1039 0.8127 -0.1038 0.066 Uiso 1 1 calc R
C52 C 0.0531(4) 0.9538(3) 0.2291(4) 0.0337(18) Uani 1 1 d .
H52A H 0.0523 0.9603 0.1708 0.040 Uiso 1 1 calc R
H52B H -0.0007 0.9702 0.2331 0.040 Uiso 1 1 calc R
C53 C 0.1530(4) 0.8063(3) 0.3666(4) 0.0244(15) Uani 1 1 d .
H53A H 0.2070 0.8210 0.3609 0.029 Uiso 1 1 calc R
H53B H 0.1450 0.8272 0.4152 0.029 Uiso 1 1 calc R
C54 C 0.2253(5) 1.0082(4) 0.2506(5) 0.069(3) Uani 1 1 d .
H54A H 0.2473 0.9683 0.2472 0.104 Uiso 1 1 calc R
H54B H 0.2699 1.0329 0.2873 0.104 Uiso 1 1 calc R
H54C H 0.2063 1.0259 0.1948 0.104 Uiso 1 1 calc R
C55 C 0.1733(5) 0.9755(3) 0.4009(4) 0.059(2) Uani 1 1 d .
H55A H 0.1946 0.9350 0.4010 0.089 Uiso 1 1 calc R
H55B H 0.1262 0.9755 0.4244 0.089 Uiso 1 1 calc R
H55C H 0.2186 1.0010 0.4347 0.089 Uiso 1 1 calc R
C56 C 0.0970(5) 1.0807(3) 0.2991(5) 0.059(2) Uani 1 1 d .
H56A H 0.0771 1.0979 0.2430 0.089 Uiso 1 1 calc R
H56B H 0.1429 1.1050 0.3345 0.089 Uiso 1 1 calc R
H56C H 0.0503 1.0794 0.3231 0.089 Uiso 1 1 calc R
C57 C 0.0785(4) 0.6957(3) 0.4216(5) 0.046(2) Uani 1 1 d .
H57A H 0.0288 0.6992 0.3721 0.069 Uiso 1 1 calc R
H57B H 0.0684 0.7172 0.4681 0.069 Uiso 1 1 calc R
H57C H 0.0890 0.6538 0.4365 0.069 Uiso 1 1 calc R
C58 C 0.1940(4) 0.6806(3) 0.3164(4) 0.0399(19) Uani 1 1 d .
H58A H 0.2433 0.6962 0.3032 0.060 Uiso 1 1 calc R
H58B H 0.1449 0.6812 0.2661 0.060 Uiso 1 1 calc R
H58C H 0.2052 0.6399 0.3368 0.060 Uiso 1 1 calc R
C59 C 0.2641(4) 0.7196(3) 0.4954(4) 0.0391(19) Uani 1 1 d .
H59A H 0.3149 0.7357 0.4856 0.059 Uiso 1 1 calc R
H59B H 0.2728 0.6776 0.5101 0.059 Uiso 1 1 calc R
H59C H 0.2528 0.7413 0.5412 0.059 Uiso 1 1 calc R
C60 C 0.4231(4) 0.9338(4) 0.0104(5) 0.046(2) Uani 1 1 d .
C61 C 0.4037(5) 0.9859(3) 0.0445(5) 0.047(2) Uani 1 1 d .
H61A H 0.3767 1.0175 0.0090 0.056 Uiso 1 1 calc R
C62 C 0.4236(5) 0.9917(4) 0.1292(6) 0.060(3) Uani 1 1 d .
H62A H 0.4097 1.0274 0.1518 0.072 Uiso 1 1 calc R
C63 C 0.4630(5) 0.9472(4) 0.1818(5) 0.056(2) Uani 1 1 d .
H63A H 0.4754 0.9516 0.2404 0.068 Uiso 1 1 calc R
C64 C 0.4842(5) 0.8970(4) 0.1499(5) 0.052(2) Uani 1 1 d .
H64A H 0.5137 0.8665 0.1862 0.062 Uiso 1 1 calc R
C65 C 0.4634(4) 0.8894(4) 0.0645(5) 0.046(2) Uani 1 1 d .
H65A H 0.4770 0.8532 0.0427 0.055 Uiso 1 1 calc R
C66 C 0.4012(5) 0.9258(4) -0.0819(5) 0.064(3) Uani 1 1 d .
H66A H 0.4333 0.8925 -0.0939 0.096 Uiso 1 1 calc R
H66B H 0.4152 0.9620 -0.1069 0.096 Uiso 1 1 calc R
H66C H 0.3406 0.9178 -0.1054 0.096 Uiso 1 1 calc R

loop_
_atom_site_aniso_label
_atom_site_aniso_U_11
_atom_site_aniso_U_22
_atom_site_aniso_U_33
_atom_site_aniso_U_23
_atom_site_aniso_U_13
_atom_site_aniso_U_12
Th1 0.02054(11) 0.01605(11) 0.01967(11) -0.00317(13) 0.00623(8) -0.00312(13)
Si1 0.0369(12) 0.0234(11) 0.0297(11) -0.0009(9) 0.0067(9) -0.0032(9)
O1 0.020(2) 0.0155(19) 0.022(2) -0.0064(16) 0.0108(16) -0.0042(14)
N1 0.0134(11) 0.0146(10) 0.0150(12) -0.0008(8) 0.0042(9) 0.0020(8)
C1 0.018(3) 0.015(3) 0.022(3) 0.002(2) 0.008(2) -0.0013(18)
Si2 0.0292(11) 0.0280(11) 0.0279(11) 0.0050(9) 0.0033(9) 0.0009(9)
N2 0.0142(12) 0.0146(11) 0.0146(12) 0.0001(9) 0.0051(9) -0.0009(8)
C2 0.017(3) 0.022(3) 0.016(3) -0.001(2) 0.006(2) -0.0030(18)
C3 0.020(3) 0.015(2) 0.023(3) 0.002(2) 0.012(2) 0.0015(18)
C4 0.0150(11) 0.0152(10) 0.0143(12) 0.0004(8) 0.0047(9) 0.0009(8)
C5 0.015(3) 0.015(2) 0.012(3) 0.0001(19) 0.004(2) -0.0010(19)
C6 0.023(3) 0.020(2) 0.024(3) -0.006(2) 0.014(2) -0.005(2)
C7 0.027(3) 0.018(2) 0.025(3) -0.005(2) 0.015(2) -0.003(3)
C8 0.028(3) 0.014(2) 0.020(3) -0.003(2) 0.012(2) -0.003(2)
C9 0.023(3) 0.015(2) 0.016(3) -0.002(2) 0.008(2) -0.0044(19)
C10 0.0157(11) 0.0150(10) 0.0152(12) 0.0006(8) 0.0044(9) -0.0007(8)
C11 0.0150(11) 0.0150(10) 0.0144(12) -0.0003(8) 0.0050(9) -0.0006(8)
C12 0.015(3) 0.014(2) 0.015(3) -0.002(2) 0.005(2) -0.0008(18)
C13 0.020(3) 0.015(2) 0.013(3) -0.003(2) 0.005(2) -0.004(2)
C14 0.043(4) 0.026(4) 0.035(4) 0.006(3) 0.025(4) 0.012(3)
C15 0.035(4) 0.033(4) 0.033(4) -0.014(3) 0.018(3) -0.006(3)
C16 0.020(4) 0.025(4) 0.032(4) -0.003(3) 0.012(3) -0.005(3)
C17 0.032(4) 0.034(4) 0.032(4) -0.002(3) 0.019(3) -0.008(3)
C18 0.031(4) 0.042(4) 0.051(5) -0.007(4) 0.028(4) -0.011(4)
C19 0.019(4) 0.046(5) 0.037(4) -0.001(4) 0.007(3) 0.008(3)
C20 0.057(3) 0.039(2) 0.048(2) -0.010(2) 0.033(2) 0.001(2)
C21 0.057(3) 0.040(2) 0.048(2) -0.010(2) 0.032(2) 0.001(2)
C22 0.058(3) 0.039(2) 0.049(3) -0.011(2) 0.033(2) 0.001(2)
C23 0.057(3) 0.040(2) 0.049(3) -0.010(2) 0.031(2) 0.001(2)
C24 0.0189(18) 0.0163(18) 0.0165(18) -0.0025(13) 0.0046(13) -0.0016(13)
C25 0.029(4) 0.020(4) 0.021(4) -0.002(3) 0.012(3) -0.004(3)
C26 0.055(5) 0.024(4) 0.035(4) 0.005(3) 0.016(4) 0.018(4)
C27 0.071(6) 0.025(4) 0.046(5) -0.014(4) 0.017(5) 0.013(4)
C28 0.062(5) 0.036(5) 0.025(4) -0.015(4) 0.013(4) 0.004(4)
C29 0.028(4) 0.020(4) 0.018(3) -0.003(3) 0.010(3) 0.003(3)
C30 0.043(5) 0.024(4) 0.026(4) 0.000(3) 0.008(3) 0.013(3)
C31 0.037(5) 0.060(5) 0.036(4) 0.006(4) 0.009(4) -0.004(4)
C32 0.051(5) 0.057(6) 0.034(5) 0.005(4) 0.001(4) -0.012(4)
C34 0.033(4) 0.036(4) 0.026(4) 0.001(4) 0.011(3) 0.009(4)
C35 0.048(5) 0.049(5) 0.022(4) -0.005(4) 0.005(4) -0.009(4)
C36 0.053(5) 0.043(5) 0.034(4) 0.013(4) 0.015(4) 0.001(4)
C38 0.0188(16) 0.0186(16) 0.0191(16) -0.0008(9) 0.0067(10) 0.0002(9)
C39 0.028(3) 0.022(3) 0.025(3) -0.005(3) 0.012(3) -0.003(3)
C40 0.023(4) 0.027(4) 0.031(4) -0.001(3) 0.011(3) -0.008(3)
C41 0.037(4) 0.024(4) 0.030(4) 0.001(3) 0.017(3) -0.010(3)
C42 0.028(4) 0.023(4) 0.027(4) 0.005(3) 0.009(3) 0.002(3)
C43 0.027(4) 0.017(3) 0.025(4) -0.005(3) 0.014(3) 0.000(3)
C44 0.014(4) 0.039(4) 0.043(5) 0.010(4) 0.005(3) -0.007(3)
C45 0.040(4) 0.077(6) 0.031(4) 0.017(5) 0.005(3) -0.020(5)
C46 0.030(5) 0.052(5) 0.070(6) 0.001(5) 0.009(4) 0.010(4)
C48 0.028(4) 0.030(4) 0.030(4) 0.005(3) 0.016(3) -0.001(3)
C49 0.040(5) 0.044(5) 0.058(5) -0.001(4) 0.014(4) 0.007(4)
C50 0.026(4) 0.044(5) 0.051(5) 0.007(4) -0.003(4) -0.002(4)
C52 0.037(4) 0.028(4) 0.036(4) -0.008(3) 0.011(3) -0.005(3)
C53 0.022(4) 0.026(4) 0.028(4) -0.007(3) 0.012(3) -0.007(3)
C54 0.077(7) 0.075(7) 0.067(6) -0.007(5) 0.037(6) -0.013(5)
C55 0.086(7) 0.032(5) 0.042(5) 0.007(4) -0.006(5) -0.009(5)
C56 0.078(6) 0.033(5) 0.050(5) -0.004(4) -0.004(5) 0.013(4)
C57 0.037(5) 0.032(4) 0.067(6) 0.021(4) 0.015(4) 0.002(4)
C58 0.043(5) 0.032(4) 0.039(5) 0.008(4) 0.005(4) 0.001(4)
C59 0.037(4) 0.039(4) 0.032(4) 0.007(4) -0.003(4) 0.001(4)
C60 0.024(4) 0.077(7) 0.039(5) 0.004(5) 0.011(4) -0.015(4)
C61 0.044(5) 0.038(5) 0.053(6) 0.009(4) 0.006(4) -0.017(4)
C62 0.062(6) 0.059(6) 0.056(6) -0.008(5) 0.011(5) -0.032(5)
C63 0.048(6) 0.074(7) 0.047(6) -0.002(5) 0.014(5) -0.033(5)
C64 0.035(5) 0.070(7) 0.051(6) 0.024(5) 0.014(4) -0.002(4)
C65 0.024(4) 0.063(6) 0.052(5) -0.002(5) 0.014(4) -0.001(4)
C66 0.042(5) 0.100(8) 0.051(6) -0.002(5) 0.015(4) -0.006(5)

loop_
_atom_type_symbol
_atom_type_description
_atom_type_scat_dispersion_real
_atom_type_scat_dispersion_imag
_atom_type_scat_source
C C 0.0033 0.0016 'International Tables Vol C Tables 4.2.6.8 and 6.1.1.4'
H H 0.0000 0.0000 'International Tables Vol C Tables 4.2.6.8 and 6.1.1.4'
N N 0.0061 0.0033 'International Tables Vol C Tables 4.2.6.8 and 6.1.1.4'
O O 0.0106 0.0060 'International Tables Vol C Tables 4.2.6.8 and 6.1.1.4'
Si Si 0.0817 0.0704 'International Tables Vol C Tables 4.2.6.8 and 6.1.1.4'
Th Th -7.2400 8.8979 'International Tables Vol C Tables 4.2.6.8 and 6.1.1.4'

loop_
_geom_angle_atom_site_label_1
_geom_angle_atom_site_label_2
_geom_angle_atom_site_label_3
_geom_angle
N2 Th1 N1 123.71(16)
N2 Th1 C53 100.60(18)
N1 Th1 C53 100.87(17)
N2 Th1 C52 109.76(18)
N1 Th1 C52 109.07(18)
C53 Th1 C52 111.9(2)
N2 Th1 O1 62.97(14)
N1 Th1 O1 62.88(14)
C53 Th1 O1 98.06(16)
C52 Th1 O1 150.01(17)
C54 Si1 C52 111.1(3)
C54 Si1 C55 109.7(4)
C52 Si1 C55 108.9(3)
C54 Si1 C56 108.0(4)
C52 Si1 C56 112.7(3)
C55 Si1 C56 106.2(4)
C12 O1 C11 117.8(4)
C12 O1 Th1 120.5(3)
C11 O1 Th1 121.6(3)
C4 N1 C24 117.5(4)
C4 N1 Th1 127.8(3)
C24 N1 Th1 114.3(3)
C2 C1 C10 123.3(5)
C2 C1 H1A 118.3
C10 C1 H1A 118.3
C53 Si2 C57 110.7(3)
C53 Si2 C58 112.5(3)
C57 Si2 C58 107.4(3)
C53 Si2 C59 111.7(3)
C57 Si2 C59 107.0(3)
C58 Si2 C59 107.2(3)
C5 N2 C38 120.3(4)
C5 N2 Th1 127.1(3)
C38 N2 Th1 112.3(3)
C1 C2 C3 117.5(5)
C1 C2 C16 122.6(5)
C3 C2 C16 119.9(5)
C4 C3 C2 122.0(5)
C4 C3 H3A 119.0
C2 C3 H3A 119.0
C3 C4 N1 127.7(5)
C3 C4 C11 116.3(5)
N1 C4 C11 116.0(5)
C12 C5 C6 116.9(5)
C12 C5 N2 116.5(5)
C6 C5 N2 126.6(5)
C5 C6 C7 120.8(5)
C5 C6 H6A 119.6
C7 C6 H6A 119.6
C8 C7 C6 119.3(5)
C8 C7 C20 121.9(6)
C6 C7 C20 118.8(5)
C7 C8 C13 121.8(5)
C7 C8 H8A 119.1
C13 C8 H8A 119.1
C10 C9 C14 108.9(5)
C10 C9 C15 109.6(5)
C14 C9 C15 110.0(5)
C10 C9 C13 110.5(5)
C14 C9 C13 109.1(5)
C15 C9 C13 108.8(5)
C11 C10 C1 115.5(5)
C11 C10 C9 122.2(5)
C1 C10 C9 122.3(5)
C10 C11 O1 123.2(5)
C10 C11 C4 125.3(5)
O1 C11 C4 111.5(5)
C13 C12 C5 124.8(5)
C13 C12 O1 123.4(5)
C5 C12 O1 111.8(5)
C12 C13 C8 116.3(5)
C12 C13 C9 121.5(5)
C8 C13 C9 122.2(5)
C9 C14 H14A 109.5
C9 C14 H14B 109.5
H14A C14 H14B 109.5
C9 C14 H14C 109.5
H14A C14 H14C 109.5
H14B C14 H14C 109.5
C9 C15 H15A 109.5
C9 C15 H15B 109.5
H15A C15 H15B 109.5
C9 C15 H15C 109.5
H15A C15 H15C 109.5
H15B C15 H15C 109.5
C18 C16 C2 113.1(5)
C18 C16 C19 107.5(5)
C2 C16 C19 108.9(5)
C18 C16 C17 107.9(5)
C2 C16 C17 109.9(5)
C19 C16 C17 109.6(5)
C16 C17 H17A 109.5
C16 C17 H17B 109.5
H17A C17 H17B 109.5
C16 C17 H17C 109.5
H17A C17 H17C 109.5
H17B C17 H17C 109.5
C16 C18 H18A 109.5
C16 C18 H18B 109.5
H18A C18 H18B 109.5
C16 C18 H18C 109.5
H18A C18 H18C 109.5
H18B C18 H18C 109.5
C16 C19 H19A 109.5
C16 C19 H19B 109.5
H19A C19 H19B 109.5
C16 C19 H19C 109.5
H19A C19 H19C 109.5
H19B C19 H19C 109.5
C22 C20 C21 109.2(6)
C22 C20 C23 107.2(6)
C21 C20 C23 107.8(6)
C22 C20 C7 113.1(6)
C21 C20 C7 109.2(6)
C23 C20 C7 110.2(6)
C20 C21 H21A 109.5
C20 C21 H21B 109.5
H21A C21 H21B 109.5
C20 C21 H21C 109.5
H21A C21 H21C 109.5
H21B C21 H21C 109.5
C20 C22 H22A 109.5
C20 C22 H22B 109.5
H22A C22 H22B 109.5
C20 C22 H22C 109.5
H22A C22 H22C 109.5
H22B C22 H22C 109.5
C20 C23 H23A 109.5
C20 C23 H23B 109.5
H23A C23 H23B 109.5
C20 C23 H23C 109.5
H23A C23 H23C 109.5
H23B C23 H23C 109.5
C25 C24 C29 120.8(5)
C25 C24 N1 119.5(5)
C29 C24 N1 119.6(5)
C26 C25 C24 118.7(6)
C26 C25 C30 118.7(6)
C24 C25 C30 122.6(5)
C27 C26 C25 120.6(6)
C27 C26 H26A 119.7
C25 C26 H26A 119.7
C28 C27 C26 120.3(6)
C28 C27 H27A 119.8
C26 C27 H27A 119.8
C27 C28 C29 122.0(6)
C27 C28 H28A 119.0
C29 C28 H28A 119.0
C28 C29 C24 117.6(6)
C28 C29 C34 120.3(6)
C24 C29 C34 122.0(5)
C31 C30 C25 112.9(6)
C31 C30 C32 109.5(6)
C25 C30 C32 110.9(6)
C31 C30 H30A 107.8
C25 C30 H30A 107.8
C32 C30 H30A 107.8
C30 C31 H31A 109.5
C30 C31 H31B 109.5
H31A C31 H31B 109.5
C30 C31 H31C 109.5
H31A C31 H31C 109.5
H31B C31 H31C 109.5
C30 C32 H32A 109.5
C30 C32 H32B 109.5
H32A C32 H32B 109.5
C30 C32 H32C 109.5
H32A C32 H32C 109.5
H32B C32 H32C 109.5
C35 C34 C29 112.8(6)
C35 C34 C36 109.2(5)
C29 C34 C36 110.6(5)
C35 C34 H34A 108.1
C29 C34 H34A 108.1
C36 C34 H34A 108.1
C34 C35 H35A 109.5
C34 C35 H35B 109.5
H35A C35 H35B 109.5
C34 C35 H35C 109.5
H35A C35 H35C 109.5
H35B C35 H35C 109.5
C34 C36 H36A 109.5
C34 C36 H36B 109.5
H36A C36 H36B 109.5
C34 C36 H36C 109.5
H36A C36 H36C 109.5
H36B C36 H36C 109.5
C43 C38 C39 120.7(5)
C43 C38 N2 119.2(5)
C39 C38 N2 120.0(5)
C40 C39 C38 118.0(6)
C40 C39 C44 119.0(5)
C38 C39 C44 123.0(5)
C41 C40 C39 120.7(6)
C41 C40 H40A 119.7
C39 C40 H40A 119.7
C42 C41 C40 121.2(6)
C42 C41 H41A 119.4
C40 C41 H41A 119.4
C41 C42 C43 120.8(6)
C41 C42 H42A 119.6
C43 C42 H42A 119.6
C42 C43 C38 118.5(6)
C42 C43 C48 119.6(6)
C38 C43 C48 121.8(5)
C45 C44 C39 113.0(6)
C45 C44 C46 109.6(6)
C39 C44 C46 110.9(6)
C45 C44 H44A 107.7
C39 C44 H44A 107.7
C46 C44 H44A 107.7
C44 C45 H45A 109.5
C44 C45 H45B 109.5
H45A C45 H45B 109.5
C44 C45 H45C 109.5
H45A C45 H45C 109.5
H45B C45 H45C 109.5
C44 C46 H46A 109.5
C44 C46 H46B 109.5
H46A C46 H46B 109.5
C44 C46 H46C 109.5
H46A C46 H46C 109.5
H46B C46 H46C 109.5
C43 C48 C49 113.6(5)
C43 C48 C50 110.8(5)
C49 C48 C50 109.8(6)
C43 C48 H48A 107.4
C49 C48 H48A 107.4
C50 C48 H48A 107.4
C48 C49 H49A 109.5
C48 C49 H49B 109.5
H49A C49 H49B 109.5
C48 C49 H49C 109.5
H49A C49 H49C 109.5
H49B C49 H49C 109.5
C48 C50 H50A 109.5
C48 C50 H50B 109.5
H50A C50 H50B 109.5
C48 C50 H50C 109.5
H50A C50 H50C 109.5
H50B C50 H50C 109.5
Si1 C52 Th1 127.6(3)
Si1 C52 H52A 105.4
Th1 C52 H52A 105.4
Si1 C52 H52B 105.4
Th1 C52 H52B 105.4
H52A C52 H52B 106.0
Si2 C53 Th1 126.8(3)
Si2 C53 H53A 105.6
Th1 C53 H53A 105.6
Si2 C53 H53B 105.6
Th1 C53 H53B 105.6
H53A C53 H53B 106.1
Si1 C54 H54A 109.5
Si1 C54 H54B 109.5
H54A C54 H54B 109.5
Si1 C54 H54C 109.5
H54A C54 H54C 109.5
H54B C54 H54C 109.5
Si1 C55 H55A 109.5
Si1 C55 H55B 109.5
H55A C55 H55B 109.5
Si1 C55 H55C 109.5
H55A C55 H55C 109.5
H55B C55 H55C 109.5
Si1 C56 H56A 109.5
Si1 C56 H56B 109.5
H56A C56 H56B 109.5
Si1 C56 H56C 109.5
H56A C56 H56C 109.5
H56B C56 H56C 109.5
Si2 C57 H57A 109.5
Si2 C57 H57B 109.5
H57A C57 H57B 109.5
Si2 C57 H57C 109.5
H57A C57 H57C 109.5
H57B C57 H57C 109.5
Si2 C58 H58A 109.5
Si2 C58 H58B 109.5
H58A C58 H58B 109.5
Si2 C58 H58C 109.5
H58A C58 H58C 109.5
H58B C58 H58C 109.5
Si2 C59 H59A 109.5
Si2 C59 H59B 109.5
H59A C59 H59B 109.5
Si2 C59 H59C 109.5
H59A C59 H59C 109.5
H59B C59 H59C 109.5
C65 C60 C61 118.0(7)
C65 C60 C66 120.8(8)
C61 C60 C66 121.3(8)
C62 C61 C60 120.0(8)
C62 C61 H61A 120.0
C60 C61 H61A 120.0
C61 C62 C63 121.3(9)
C61 C62 H62A 119.4
C63 C62 H62A 119.4
C64 C63 C62 119.5(8)
C64 C63 H63A 120.3
C62 C63 H63A 120.3
C63 C64 C65 120.4(8)
C63 C64 H64A 119.8
C65 C64 H64A 119.8
C60 C65 C64 120.8(8)
C60 C65 H65A 119.6
C64 C65 H65A 119.6
C60 C66 H66A 109.5
C60 C66 H66B 109.5
H66A C66 H66B 109.5
C60 C66 H66C 109.5
H66A C66 H66C 109.5
H66B C66 H66C 109.5

loop_
_geom_bond_atom_site_label_1
_geom_bond_atom_site_label_2
_geom_bond_distance
Th1 N2 2.291(4)
Th1 N1 2.312(4)
Th1 C53 2.467(6)
Th1 C52 2.484(6)
Th1 O1 2.535(4)
Si1 C54 1.832(8)
Si1 C52 1.848(6)
Si1 C55 1.850(7)
Si1 C56 1.869(7)
O1 C12 1.398(6)
O1 C11 1.405(6)
N1 C4 1.403(6)
N1 C24 1.443(7)
C1 C2 1.388(7)
C1 C10 1.396(7)
C1 H1A 0.9500
Si2 C53 1.852(6)
Si2 C57 1.863(7)
Si2 C58 1.869(7)
Si2 C59 1.871(6)
N2 C5 1.399(6)
N2 C38 1.427(7)
C2 C3 1.401(7)
C2 C16 1.528(8)
C3 C4 1.376(7)
C3 H3A 0.9500
C4 C11 1.406(7)
C5 C12 1.385(7)
C5 C6 1.385(7)
C6 C7 1.395(8)
C6 H6A 0.9500
C7 C8 1.367(7)
C7 C20 1.542(8)
C8 C13 1.403(7)
C8 H8A 0.9500
C9 C10 1.523(7)
C9 C14 1.539(8)
C9 C15 1.541(8)
C9 C13 1.542(7)
C10 C11 1.357(7)
C12 C13 1.361(7)
C14 H14A 0.9800
C14 H14B 0.9800
C14 H14C 0.9800
C15 H15A 0.9800
C15 H15B 0.9800
C15 H15C 0.9800
C16 C18 1.527(8)
C16 C19 1.531(8)
C16 C17 1.534(8)
C17 H17A 0.9800
C17 H17B 0.9800
C17 H17C 0.9800
C18 H18A 0.9800
C18 H18B 0.9800
C18 H18C 0.9800
C19 H19A 0.9800
C19 H19B 0.9800
C19 H19C 0.9800
C20 C22 1.507(9)
C20 C21 1.515(9)
C20 C23 1.532(10)
C21 H21A 0.9800
C21 H21B 0.9800
C21 H21C 0.9800
C22 H22A 0.9800
C22 H22B 0.9800
C22 H22C 0.9800
C23 H23A 0.9800
C23 H23B 0.9800
C23 H23C 0.9800
C24 C25 1.396(8)
C24 C29 1.403(8)
C25 C26 1.393(8)
C25 C30 1.517(8)
C26 C27 1.368(9)
C26 H26A 0.9500
C27 C28 1.357(9)
C27 H27A 0.9500
C28 C29 1.389(8)
C28 H28A 0.9500
C29 C34 1.523(8)
C30 C31 1.505(8)
C30 C32 1.523(9)
C30 H30A 1.0000
C31 H31A 0.9800
C31 H31B 0.9800
C31 H31C 0.9800
C32 H32A 0.9800
C32 H32B 0.9800
C32 H32C 0.9800
C34 C35 1.511(8)
C34 C36 1.531(8)
C34 H34A 1.0000
C35 H35A 0.9800
C35 H35B 0.9800
C35 H35C 0.9800
C36 H36A 0.9800
C36 H36B 0.9800
C36 H36C 0.9800
C38 C43 1.399(8)
C38 C39 1.412(8)
C39 C40 1.399(8)
C39 C44 1.516(8)
C40 C41 1.365(8)
C40 H40A 0.9500
C41 C42 1.362(8)
C41 H41A 0.9500
C42 C43 1.393(8)
C42 H42A 0.9500
C43 C48 1.514(8)
C44 C45 1.513(9)
C44 C46 1.522(9)
C44 H44A 1.0000
C45 H45A 0.9800
C45 H45B 0.9800
C45 H45C 0.9800
C46 H46A 0.9800
C46 H46B 0.9800
C46 H46C 0.9800
C48 C49 1.521(8)
C48 C50 1.522(9)
C48 H48A 1.0000
C49 H49A 0.9800
C49 H49B 0.9800
C49 H49C 0.9800
C50 H50A 0.9800
C50 H50B 0.9800
C50 H50C 0.9800
C52 H52A 0.9900
C52 H52B 0.9900
C53 H53A 0.9900
C53 H53B 0.9900
C54 H54A 0.9800
C54 H54B 0.9800
C54 H54C 0.9800
C55 H55A 0.9800
C55 H55B 0.9800
C55 H55C 0.9800
C56 H56A 0.9800
C56 H56B 0.9800
C56 H56C 0.9800
C57 H57A 0.9800
C57 H57B 0.9800
C57 H57C 0.9800
C58 H58A 0.9800
C58 H58B 0.9800
C58 H58C 0.9800
C59 H59A 0.9800
C59 H59B 0.9800
C59 H59C 0.9800
C60 C65 1.382(10)
C60 C61 1.389(10)
C60 C66 1.496(10)
C61 C62 1.367(10)
C61 H61A 0.9500
C62 C63 1.368(11)
C62 H62A 0.9500
C63 C64 1.347(10)
C63 H63A 0.9500
C64 C65 1.383(10)
C64 H64A 0.9500
C65 H65A 0.9500
C66 H66A 0.9800
C66 H66B 0.9800
C66 H66C 0.9800
